data_4508858
loop_
_publ_author_name
'Zhou, Huajun'
'Lachgar, Abdessadek'

_publ_section_title
;
 Supramolecular Assemblies Built of [Nb6Cl12(CN)6]4-Octahedral Metal
 Clusters and [Mn(acacen)]+Complexes
;
_journal_issue 10
_journal_name_full 'Crystal Growth &amp; Design'
_journal_page_first 2384
_journal_paper_doi 10.1021/cg0603669
_journal_volume 6
_journal_year 2006
_chemical_formula_sum 'C42 H70 Cl12 Mn2 N14 Nb6 O6'
_chemical_formula_weight 1959.86
_chemical_name_systematic
; 
 ? 
;
_space_group_IT_number 14
_symmetry_cell_setting monoclinic
_symmetry_space_group_name_Hall '-P 2yn'
_symmetry_space_group_name_H-M 'P 1 21/n 1'
_atom_sites_solution_hydrogens geom
_atom_sites_solution_primary direct
_atom_sites_solution_secondary difmap
_audit_creation_method SHELXTL
_cell_angle_alpha 90.00
_cell_angle_beta 91.6050(10)
_cell_angle_gamma 90.00
_cell_formula_units_Z 2
_cell_length_a 13.6875(9)
_cell_length_b 13.2343(9)
_cell_length_c 19.8629(14)
_cell_measurement_reflns_used 3410
_cell_measurement_temperature 193(2)
_cell_measurement_theta_max 23.00
_cell_measurement_theta_min 3.97
_cell_volume 3596.6(4)
_computing_cell_refinement 'Bruker SMART'
_computing_data_collection 'Bruker SMART'
_computing_data_reduction 'Bruker SAINT'
_computing_molecular_graphics 'Bruker SHELXTL'
_computing_publication_material 'Bruker SHELXTL'
_computing_structure_refinement 'Bruker SHELXTL'
_computing_structure_solution 'Bruker SHELXTL'
_diffrn_ambient_temperature 193(2)
_diffrn_measured_fraction_theta_full 0.994
_diffrn_measured_fraction_theta_max 0.994
_diffrn_measurement_device_type 'Bruker APEX CCD area detector'
_diffrn_measurement_method 'phi and omega scans'
_diffrn_radiation_monochromator graphite
_diffrn_radiation_source 'fine-focus sealed tube'
_diffrn_radiation_type MoK\a
_diffrn_radiation_wavelength 0.71073
_diffrn_reflns_av_R_equivalents 0.0623
_diffrn_reflns_av_sigmaI/netI 0.0594
_diffrn_reflns_limit_h_max 17
_diffrn_reflns_limit_h_min -17
_diffrn_reflns_limit_k_max 17
_diffrn_reflns_limit_k_min -17
_diffrn_reflns_limit_l_max 25
_diffrn_reflns_limit_l_min -25
_diffrn_reflns_number 31394
_diffrn_reflns_theta_full 27.50
_diffrn_reflns_theta_max 27.50
_diffrn_reflns_theta_min 3.97
_diffrn_standards_decay_% 0
_exptl_absorpt_coefficient_mu 1.755
_exptl_absorpt_correction_T_max 1.0000
_exptl_absorpt_correction_T_min 0.7804
_exptl_absorpt_correction_type multi-scan
_exptl_absorpt_process_details
;
 Data were corrected for absorption effects using the 
 multi-scan technique (SADABS).  The ratio of minimum
 to maximum apparent transmission: 0.780411 .
;
_exptl_crystal_colour 'dark green'
_exptl_crystal_density_diffrn 1.810
_exptl_crystal_density_method 'not measured'
_exptl_crystal_description plate
_exptl_crystal_F_000 1936
_exptl_crystal_size_max 0.122
_exptl_crystal_size_mid 0.076
_exptl_crystal_size_min 0.02
_refine_diff_density_max 0.649
_refine_diff_density_min -0.681
_refine_diff_density_rms 0.116
_refine_ls_extinction_method none
_refine_ls_goodness_of_fit_ref 0.969
_refine_ls_hydrogen_treatment mixed
_refine_ls_matrix_type full
_refine_ls_number_parameters 387
_refine_ls_number_reflns 8207
_refine_ls_number_restraints 0
_refine_ls_restrained_S_all 0.969
_refine_ls_R_factor_all 0.0625
_refine_ls_R_factor_gt 0.0396
_refine_ls_shift/su_max 0.004
_refine_ls_shift/su_mean 0.000
_refine_ls_structure_factor_coef Fsqd
_refine_ls_weighting_details 'calc w=1/[\s^2^(Fo^2^)+(0.0405P)^2^+0.0000P] where P=(Fo^2^+2Fc^2^)/3'
_refine_ls_weighting_scheme calc
_refine_ls_wR_factor_gt 0.0801
_refine_ls_wR_factor_ref 0.0886
_reflns_number_gt 6100
_reflns_number_total 8207
_reflns_threshold_expression >2sigma(I)
_cod_data_source_file cg0603669sup1.cif
_cod_data_source_block 2
_cod_depositor_comments
;
The following automatic conversions were performed:

'_symmetry_cell_setting' value 'Monoclinic' changed to 'monoclinic'
according to /home/saulius/struct/CIF-dictionaries/cif_core.dic
dictionary named 'cif_core.dic' version 2.4.2 from 2011-04-26.

Automatic conversion script
Id: cif_fix_values 1891 2012-01-12 08:04:46Z andrius 
;
_cod_original_sg_symbol_H-M P2(1)/n
_cod_database_code 4508858

loop_
_symmetry_equiv_pos_as_xyz
'x, y, z'
'-x+1/2, y+1/2, -z+1/2'
'-x, -y, -z'
'x-1/2, -y-1/2, z-1/2'

loop_
_atom_site_label
_atom_site_type_symbol
_atom_site_fract_x
_atom_site_fract_y
_atom_site_fract_z
_atom_site_U_iso_or_equiv
_atom_site_adp_type
_atom_site_occupancy
_atom_site_symmetry_multiplicity
_atom_site_calc_flag
_atom_site_refinement_flags
Nb1 Nb 0.04062(2) 0.64155(3) 0.035902(17) 0.02140(9) Uani 1 1 d .
Nb2 Nb 0.09688(2) 0.43292(3) 0.068326(17) 0.02210(9) Uani 1 1 d .
Nb3 Nb -0.10890(2) 0.49278(3) 0.069818(17) 0.02158(9) Uani 1 1 d .
Cl1 Cl -0.06737(7) 0.74533(7) -0.03766(5) 0.0307(2) Uani 1 1 d .
Cl2 Cl 0.17532(7) 0.67510(8) -0.04034(5) 0.0296(2) Uani 1 1 d .
Cl3 Cl -0.01462(7) 0.41346(8) 0.16330(5) 0.0301(2) Uani 1 1 d .
Cl4 Cl 0.24292(7) 0.42890(8) -0.00209(5) 0.0312(2) Uani 1 1 d .
Cl5 Cl 0.16300(7) 0.58746(8) 0.12257(5) 0.0293(2) Uani 1 1 d .
Cl6 Cl -0.07928(7) 0.65677(8) 0.12512(5) 0.0305(2) Uani 1 1 d .
N1 N 0.1114(3) 0.8729(3) 0.0961(2) 0.0433(10) Uani 1 1 d .
C1 C 0.0865(3) 0.7965(3) 0.0748(2) 0.0302(9) Uani 1 1 d .
N2 N 0.2567(3) 0.3234(3) 0.1832(2) 0.0444(10) Uani 1 1 d .
C2 C 0.2034(3) 0.3592(3) 0.1444(2) 0.0323(10) Uani 1 1 d .
N3 N -0.2946(3) 0.4687(3) 0.18017(18) 0.0358(9) Uani 1 1 d .
C3 C -0.2306(3) 0.4803(3) 0.1450(2) 0.0297(9) Uani 1 1 d .
N4 N 0.3228(3) 0.0297(3) 0.1495(2) 0.0410(9) Uani 1 1 d .
C4 C 0.4081(4) 0.0833(5) 0.1831(4) 0.082(2) Uani 1 1 d .
H4A H 0.3950 0.1561 0.1842 0.123 Uiso 1 1 calc R
H4B H 0.4672 0.0707 0.1576 0.123 Uiso 1 1 calc R
H4C H 0.4176 0.0581 0.2291 0.123 Uiso 1 1 calc R
C5 C 0.2336(4) 0.0537(4) 0.1873(3) 0.0672(17) Uani 1 1 d .
H5A H 0.1769 0.0210 0.1653 0.101 Uiso 1 1 calc R
H5B H 0.2237 0.1270 0.1878 0.101 Uiso 1 1 calc R
H5C H 0.2414 0.0288 0.2336 0.101 Uiso 1 1 calc R
C6 C 0.3095(6) 0.0611(6) 0.0811(3) 0.111(3) Uani 1 1 d .
H6A H 0.2397 0.0594 0.0686 0.166 Uiso 1 1 calc R
H6B H 0.3452 0.0153 0.0518 0.166 Uiso 1 1 calc R
H6C H 0.3344 0.1300 0.0761 0.166 Uiso 1 1 calc R
C7 C 0.3405(4) -0.0814(4) 0.1543(4) 0.083(2) Uani 1 1 d .
H7A H 0.2839 -0.1177 0.1350 0.124 Uiso 1 1 calc R
H7B H 0.3503 -0.1005 0.2016 0.124 Uiso 1 1 calc R
H7C H 0.3989 -0.0988 0.1293 0.124 Uiso 1 1 calc R
Mn1 Mn -0.43329(4) 0.39924(5) 0.21886(3) 0.02323(14) Uani 1 1 d .
O1 O -0.3686(2) 0.2724(2) 0.22580(14) 0.0336(7) Uani 1 1 d .
O2 O -0.4021(2) 0.4321(2) 0.31047(13) 0.0326(7) Uani 1 1 d .
O3 O -0.5680(2) 0.3219(3) 0.25793(19) 0.0431(9) Uani 1 1 d .
H3O1 H -0.623(4) 0.327(4) 0.237(3) 0.067(18) Uiso 1 1 d .
H3O2 H -0.572(5) 0.331(5) 0.295(3) 0.09(3) Uiso 1 1 d .
N5 N -0.4724(2) 0.3739(3) 0.12412(16) 0.0279(8) Uani 1 1 d .
N6 N -0.5038(3) 0.5275(3) 0.20442(18) 0.0336(8) Uani 1 1 d .
C8 C -0.3596(3) 0.2052(3) 0.1799(2) 0.0318(10) Uani 1 1 d .
C9 C -0.3939(3) 0.2136(3) 0.1148(2) 0.0370(11) Uani 1 1 d .
H9 H -0.3809 0.1591 0.0853 0.044 Uiso 1 1 calc R
C10 C -0.4467(3) 0.2963(3) 0.0877(2) 0.0358(10) Uani 1 1 d .
C11 C -0.5169(5) 0.4627(4) 0.0926(3) 0.0647(18) Uani 1 1 d .
H11A H -0.4679 0.4964 0.0646 0.078 Uiso 1 1 calc R
H11B H -0.5715 0.4407 0.0623 0.078 Uiso 1 1 calc R
C12 C -0.5519(6) 0.5316(5) 0.1380(3) 0.088(2) Uani 1 1 d .
H12A H -0.6227 0.5196 0.1431 0.105 Uiso 1 1 calc R
H12B H -0.5440 0.6004 0.1194 0.105 Uiso 1 1 calc R
C13 C -0.5099(3) 0.6017(3) 0.2481(2) 0.0389(11) Uani 1 1 d .
C14 C -0.4718(4) 0.5950(4) 0.3141(3) 0.0490(13) Uani 1 1 d .
H14 H -0.4808 0.6522 0.3422 0.059 Uiso 1 1 calc R
C15 C -0.4228(3) 0.5142(4) 0.3424(2) 0.0388(11) Uani 1 1 d .
C16 C -0.3080(4) 0.1113(4) 0.2031(3) 0.0556(14) Uani 1 1 d .
H16A H -0.2421 0.1286 0.2199 0.083 Uiso 1 1 calc R
H16B H -0.3036 0.0640 0.1654 0.083 Uiso 1 1 calc R
H16C H -0.3445 0.0798 0.2393 0.083 Uiso 1 1 calc R
C17 C -0.4695(5) 0.2928(4) 0.0133(2) 0.079(2) Uani 1 1 d .
H17A H -0.5402 0.2993 0.0053 0.118 Uiso 1 1 calc R
H17B H -0.4472 0.2282 -0.0050 0.118 Uiso 1 1 calc R
H17C H -0.4360 0.3484 -0.0090 0.118 Uiso 1 1 calc R
C18 C -0.5626(4) 0.6982(4) 0.2279(3) 0.0563(14) Uani 1 1 d .
H18A H -0.6285 0.6819 0.2107 0.084 Uiso 1 1 calc R
H18B H -0.5263 0.7326 0.1927 0.084 Uiso 1 1 calc R
H18C H -0.5670 0.7426 0.2672 0.084 Uiso 1 1 calc R
C19 C -0.3901(4) 0.5140(4) 0.4148(2) 0.0576(15) Uani 1 1 d .
H19A H -0.3197 0.5009 0.4182 0.086 Uiso 1 1 calc R
H19B H -0.4251 0.4612 0.4389 0.086 Uiso 1 1 calc R
H19C H -0.4040 0.5800 0.4349 0.086 Uiso 1 1 calc R
N7 N -0.4182(4) -0.0975(4) 0.0878(3) 0.0795(16) Uani 1 1 d .
C20 C -0.3673(4) -0.1451(5) 0.1190(3) 0.0644(17) Uani 1 1 d .
C21 C -0.3039(5) -0.2061(6) 0.1615(5) 0.115(3) Uani 1 1 d .
H21A H -0.2357 -0.1882 0.1537 0.172 Uiso 1 1 calc R
H21B H -0.3143 -0.2776 0.1508 0.172 Uiso 1 1 calc R
H21C H -0.3185 -0.1939 0.2088 0.172 Uiso 1 1 calc R

loop_
_atom_site_aniso_label
_atom_site_aniso_U_11
_atom_site_aniso_U_22
_atom_site_aniso_U_33
_atom_site_aniso_U_23
_atom_site_aniso_U_13
_atom_site_aniso_U_12
Nb1 0.01925(18) 0.02557(19) 0.01937(18) -0.00139(14) 0.00061(13) -0.00315(14)
Nb2 0.01812(17) 0.0285(2) 0.01958(18) 0.00138(14) -0.00164(13) -0.00094(15)
Nb3 0.01748(17) 0.0287(2) 0.01863(18) -0.00118(14) 0.00211(12) -0.00277(14)
Cl1 0.0307(5) 0.0281(5) 0.0329(6) 0.0017(4) -0.0035(4) 0.0008(4)
Cl2 0.0272(5) 0.0335(5) 0.0282(5) -0.0013(4) 0.0054(4) -0.0094(4)
Cl3 0.0299(5) 0.0403(6) 0.0200(5) 0.0057(4) 0.0001(4) -0.0041(4)
Cl4 0.0181(5) 0.0437(6) 0.0317(5) 0.0002(5) 0.0009(4) 0.0031(4)
Cl5 0.0269(5) 0.0355(6) 0.0252(5) -0.0009(4) -0.0070(4) -0.0062(4)
Cl6 0.0295(5) 0.0348(6) 0.0278(5) -0.0087(4) 0.0088(4) -0.0042(4)
N1 0.047(2) 0.035(2) 0.048(2) -0.0101(19) 0.0003(19) -0.0104(19)
C1 0.029(2) 0.036(2) 0.026(2) -0.0011(19) 0.0049(17) -0.0022(19)
N2 0.037(2) 0.048(2) 0.048(3) 0.014(2) -0.0134(19) -0.0059(19)
C2 0.026(2) 0.037(2) 0.034(2) 0.005(2) -0.0039(18) -0.0082(19)
N3 0.0280(19) 0.051(2) 0.029(2) -0.0070(17) 0.0048(15) -0.0084(17)
C3 0.024(2) 0.038(2) 0.027(2) -0.0063(19) 0.0010(17) -0.0054(18)
N4 0.034(2) 0.035(2) 0.053(3) -0.0026(19) 0.0059(18) -0.0042(17)
C4 0.049(4) 0.078(5) 0.119(6) -0.021(4) 0.004(4) -0.020(3)
C5 0.054(4) 0.060(4) 0.089(5) -0.019(3) 0.024(3) -0.010(3)
C6 0.159(8) 0.123(7) 0.051(4) 0.023(4) 0.012(5) -0.009(6)
C7 0.058(4) 0.045(4) 0.145(7) 0.002(4) 0.010(4) 0.009(3)
Mn1 0.0218(3) 0.0285(3) 0.0195(3) 0.0002(2) 0.0012(2) 0.0009(3)
O1 0.0381(17) 0.0375(17) 0.0250(15) -0.0012(13) -0.0030(12) 0.0112(14)
O2 0.0304(16) 0.0457(18) 0.0219(15) -0.0067(13) 0.0028(12) -0.0012(14)
O3 0.0281(18) 0.071(3) 0.030(2) 0.0130(18) -0.0043(15) -0.0090(17)
N5 0.0292(19) 0.031(2) 0.0228(18) 0.0014(15) -0.0060(14) -0.0015(15)
N6 0.035(2) 0.035(2) 0.032(2) 0.0039(16) 0.0067(16) 0.0057(16)
C8 0.028(2) 0.036(2) 0.032(2) 0.0035(19) 0.0053(18) 0.0023(19)
C9 0.054(3) 0.031(2) 0.026(2) -0.0066(19) 0.002(2) 0.004(2)
C10 0.051(3) 0.035(3) 0.021(2) -0.0011(19) -0.0052(19) -0.013(2)
C11 0.104(5) 0.040(3) 0.048(3) 0.003(3) -0.038(3) 0.018(3)
C12 0.146(7) 0.076(4) 0.040(3) -0.003(3) -0.014(4) 0.072(4)
C13 0.032(2) 0.035(3) 0.050(3) -0.002(2) 0.016(2) -0.001(2)
C14 0.047(3) 0.042(3) 0.059(3) -0.023(3) 0.001(3) -0.001(2)
C15 0.028(2) 0.051(3) 0.037(3) -0.014(2) 0.0050(19) -0.013(2)
C16 0.063(4) 0.052(3) 0.051(3) -0.002(3) -0.007(3) 0.026(3)
C17 0.152(6) 0.056(4) 0.028(3) -0.007(3) -0.028(3) 0.019(4)
C18 0.068(4) 0.035(3) 0.067(4) 0.001(3) 0.014(3) 0.018(3)
C19 0.056(3) 0.080(4) 0.036(3) -0.019(3) -0.007(2) -0.009(3)
N7 0.064(3) 0.088(4) 0.085(4) -0.006(3) -0.016(3) 0.013(3)
C20 0.041(3) 0.065(4) 0.086(5) -0.017(3) -0.013(3) 0.002(3)
C21 0.059(4) 0.100(6) 0.182(9) 0.005(6) -0.047(5) 0.007(4)

loop_
_atom_type_symbol
_atom_type_description
_atom_type_scat_dispersion_real
_atom_type_scat_dispersion_imag
_atom_type_scat_source
C C 0.0033 0.0016 'International Tables Vol C Tables 4.2.6.8 and 6.1.1.4'
H H 0.0000 0.0000 'International Tables Vol C Tables 4.2.6.8 and 6.1.1.4'
N N 0.0061 0.0033 'International Tables Vol C Tables 4.2.6.8 and 6.1.1.4'
O O 0.0106 0.0060 'International Tables Vol C Tables 4.2.6.8 and 6.1.1.4'
Cl Cl 0.1484 0.1585 'International Tables Vol C Tables 4.2.6.8 and 6.1.1.4'
Mn Mn 0.3368 0.7283 'International Tables Vol C Tables 4.2.6.8 and 6.1.1.4'
Nb Nb -2.0727 0.6215 'International Tables Vol C Tables 4.2.6.8 and 6.1.1.4'

loop_
_geom_angle_atom_site_label_1
_geom_angle_atom_site_label_2
_geom_angle_atom_site_label_3
_geom_angle
_geom_angle_site_symmetry_1
_geom_angle_site_symmetry_3
C1 Nb1 Cl6 82.22(10) . .
C1 Nb1 Cl2 80.89(10) . .
Cl6 Nb1 Cl2 163.11(4) . .
C1 Nb1 Cl1 81.61(11) . .
Cl6 Nb1 Cl1 88.87(4) . .
Cl2 Nb1 Cl1 88.96(4) . .
C1 Nb1 Cl5 81.35(11) . .
Cl6 Nb1 Cl5 88.55(4) . .
Cl2 Nb1 Cl5 88.63(4) . .
Cl1 Nb1 Cl5 162.95(4) . .
C1 Nb1 Nb3 134.55(10) . 3_565
Cl6 Nb1 Nb3 143.23(3) . 3_565
Cl2 Nb1 Nb3 53.66(2) . 3_565
Cl1 Nb1 Nb3 96.40(3) . 3_565
Cl5 Nb1 Nb3 95.74(3) . 3_565
C1 Nb1 Nb2 135.18(10) . 3_565
Cl6 Nb1 Nb2 96.23(3) . 3_565
Cl2 Nb1 Nb2 95.94(3) . 3_565
Cl1 Nb1 Nb2 53.58(3) . 3_565
Cl5 Nb1 Nb2 143.47(3) . 3_565
Nb3 Nb1 Nb2 59.997(12) 3_565 3_565
C1 Nb1 Nb3 135.68(10) . .
Cl6 Nb1 Nb3 53.47(2) . .
Cl2 Nb1 Nb3 143.42(3) . .
Cl1 Nb1 Nb3 95.71(3) . .
Cl5 Nb1 Nb3 96.27(3) . .
Nb3 Nb1 Nb3 89.767(14) 3_565 .
Nb2 Nb1 Nb3 59.845(12) 3_565 .
C1 Nb1 Nb2 134.93(10) . .
Cl6 Nb1 Nb2 95.47(3) . .
Cl2 Nb1 Nb2 96.23(3) . .
Cl1 Nb1 Nb2 143.46(3) . .
Cl5 Nb1 Nb2 53.58(2) . .
Nb3 Nb1 Nb2 59.884(12) 3_565 .
Nb2 Nb1 Nb2 89.885(13) 3_565 .
Nb3 Nb1 Nb2 59.872(12) . .
C2 Nb2 Cl1 81.50(11) . 3_565
C2 Nb2 Cl5 81.15(11) . .
Cl1 Nb2 Cl5 162.63(3) 3_565 .
C2 Nb2 Cl4 81.60(11) . .
Cl1 Nb2 Cl4 88.23(4) 3_565 .
Cl5 Nb2 Cl4 88.42(4) . .
C2 Nb2 Cl3 81.23(11) . .
Cl1 Nb2 Cl3 89.34(4) 3_565 .
Cl5 Nb2 Cl3 88.85(4) . .
Cl4 Nb2 Cl3 162.83(4) . .
C2 Nb2 Nb3 135.34(11) . 3_565
Cl1 Nb2 Nb3 95.91(3) 3_565 3_565
Cl5 Nb2 Nb3 95.82(3) . 3_565
Cl4 Nb2 Nb3 53.74(2) . 3_565
Cl3 Nb2 Nb3 143.43(3) . 3_565
C2 Nb2 Nb3 134.77(11) . .
Cl1 Nb2 Nb3 96.34(3) 3_565 .
Cl5 Nb2 Nb3 96.45(3) . .
Cl4 Nb2 Nb3 143.63(3) . .
Cl3 Nb2 Nb3 53.55(2) . .
Nb3 Nb2 Nb3 89.883(13) 3_565 .
C2 Nb2 Nb1 135.07(11) . 3_565
Cl1 Nb2 Nb1 53.58(2) 3_565 3_565
Cl5 Nb2 Nb1 143.78(3) . 3_565
Cl4 Nb2 Nb1 96.12(3) . 3_565
Cl3 Nb2 Nb1 96.09(3) . 3_565
Nb3 Nb2 Nb1 60.121(12) 3_565 3_565
Nb3 Nb2 Nb1 59.921(12) . 3_565
C2 Nb2 Nb1 134.81(11) . .
Cl1 Nb2 Nb1 143.69(3) 3_565 .
Cl5 Nb2 Nb1 53.66(2) . .
Cl4 Nb2 Nb1 96.17(3) . .
Cl3 Nb2 Nb1 95.84(3) . .
Nb3 Nb2 Nb1 59.914(12) 3_565 .
Nb3 Nb2 Nb1 60.043(11) . .
Nb1 Nb2 Nb1 90.116(13) 3_565 .
C3 Nb3 Cl6 83.42(11) . .
C3 Nb3 Cl2 79.54(11) . 3_565
Cl6 Nb3 Cl2 162.93(4) . 3_565
C3 Nb3 Cl3 81.50(11) . .
Cl6 Nb3 Cl3 87.89(4) . .
Cl2 Nb3 Cl3 88.67(4) 3_565 .
C3 Nb3 Cl4 80.89(11) . 3_565
Cl6 Nb3 Cl4 89.06(4) . 3_565
Cl2 Nb3 Cl4 89.17(4) 3_565 3_565
Cl3 Nb3 Cl4 162.36(4) . 3_565
C3 Nb3 Nb2 134.60(10) . 3_565
Cl6 Nb3 Nb2 96.28(3) . 3_565
Cl2 Nb3 Nb2 96.33(3) 3_565 3_565
Cl3 Nb3 Nb2 143.89(3) . 3_565
Cl4 Nb3 Nb2 53.75(2) 3_565 3_565
C3 Nb3 Nb1 133.00(10) . 3_565
Cl6 Nb3 Nb1 143.57(3) . 3_565
Cl2 Nb3 Nb1 53.47(2) 3_565 3_565
Cl3 Nb3 Nb1 96.37(3) . 3_565
Cl4 Nb3 Nb1 96.39(3) 3_565 3_565
Nb2 Nb3 Nb1 60.201(12) 3_565 3_565
C3 Nb3 Nb2 135.22(11) . .
Cl6 Nb3 Nb2 95.55(3) . .
Cl2 Nb3 Nb2 95.87(3) 3_565 .
Cl3 Nb3 Nb2 53.77(2) . .
Cl4 Nb3 Nb2 143.87(3) 3_565 .
Nb2 Nb3 Nb2 90.119(13) 3_565 .
Nb1 Nb3 Nb2 60.084(11) 3_565 .
C3 Nb3 Nb1 136.76(10) . .
Cl6 Nb3 Nb1 53.35(2) . .
Cl2 Nb3 Nb1 143.70(3) 3_565 .
Cl3 Nb3 Nb1 96.03(3) . .
Cl4 Nb3 Nb1 96.06(3) 3_565 .
Nb2 Nb3 Nb1 60.037(11) 3_565 .
Nb1 Nb3 Nb1 90.234(14) 3_565 .
Nb2 Nb3 Nb1 60.085(12) . .
Nb1 Cl1 Nb2 72.85(3) . 3_565
Nb1 Cl2 Nb3 72.88(3) . 3_565
Nb3 Cl3 Nb2 72.68(3) . .
Nb3 Cl4 Nb2 72.51(3) 3_565 .
Nb2 Cl5 Nb1 72.75(3) . .
Nb1 Cl6 Nb3 73.19(3) . .
N1 C1 Nb1 177.6(4) . .
N2 C2 Nb2 179.0(4) . .
C3 N3 Mn1 157.6(3) . .
N3 C3 Nb3 175.2(4) . .
C6 N4 C5 109.5(5) . .
C6 N4 C7 111.3(5) . .
C5 N4 C7 108.3(4) . .
C6 N4 C4 111.1(5) . .
C5 N4 C4 108.3(4) . .
C7 N4 C4 108.3(4) . .
N4 C4 H4A 109.5 . .
N4 C4 H4B 109.5 . .
H4A C4 H4B 109.5 . .
N4 C4 H4C 109.5 . .
H4A C4 H4C 109.5 . .
H4B C4 H4C 109.5 . .
N4 C5 H5A 109.5 . .
N4 C5 H5B 109.5 . .
H5A C5 H5B 109.5 . .
N4 C5 H5C 109.5 . .
H5A C5 H5C 109.5 . .
H5B C5 H5C 109.5 . .
N4 C6 H6A 109.5 . .
N4 C6 H6B 109.5 . .
H6A C6 H6B 109.5 . .
N4 C6 H6C 109.5 . .
H6A C6 H6C 109.5 . .
H6B C6 H6C 109.5 . .
N4 C7 H7A 109.5 . .
N4 C7 H7B 109.5 . .
H7A C7 H7B 109.5 . .
N4 C7 H7C 109.5 . .
H7A C7 H7C 109.5 . .
H7B C7 H7C 109.5 . .
O1 Mn1 O2 92.34(12) . .
O1 Mn1 N6 175.47(14) . .
O2 Mn1 N6 92.18(14) . .
O1 Mn1 N5 91.87(13) . .
O2 Mn1 N5 175.69(14) . .
N6 Mn1 N5 83.61(14) . .
O1 Mn1 N3 89.43(13) . .
O2 Mn1 N3 93.68(12) . .
N6 Mn1 N3 90.72(14) . .
N5 Mn1 N3 87.31(13) . .
O1 Mn1 O3 87.59(13) . .
O2 Mn1 O3 86.47(13) . .
N6 Mn1 O3 92.25(14) . .
N5 Mn1 O3 92.76(14) . .
N3 Mn1 O3 177.02(14) . .
C8 O1 Mn1 128.0(3) . .
C15 O2 Mn1 127.8(3) . .
Mn1 O3 H3O1 121(4) . .
Mn1 O3 H3O2 111(5) . .
H3O1 O3 H3O2 112(6) . .
C10 N5 C11 120.7(4) . .
C10 N5 Mn1 126.2(3) . .
C11 N5 Mn1 111.9(3) . .
C13 N6 C12 122.2(4) . .
C13 N6 Mn1 126.0(3) . .
C12 N6 Mn1 111.8(3) . .
O1 C8 C9 125.3(4) . .
O1 C8 C16 114.3(4) . .
C9 C8 C16 120.4(4) . .
C8 C9 C10 125.7(4) . .
C8 C9 H9 117.2 . .
C10 C9 H9 117.2 . .
N5 C10 C9 122.7(4) . .
N5 C10 C17 121.1(4) . .
C9 C10 C17 116.2(4) . .
C12 C11 N5 113.6(5) . .
C12 C11 H11A 108.8 . .
N5 C11 H11A 108.8 . .
C12 C11 H11B 108.8 . .
N5 C11 H11B 108.8 . .
H11A C11 H11B 107.7 . .
C11 C12 N6 114.3(5) . .
C11 C12 H12A 108.7 . .
N6 C12 H12A 108.7 . .
C11 C12 H12B 108.7 . .
N6 C12 H12B 108.7 . .
H12A C12 H12B 107.6 . .
N6 C13 C14 122.8(4) . .
N6 C13 C18 119.6(4) . .
C14 C13 C18 117.6(4) . .
C15 C14 C13 126.6(4) . .
C15 C14 H14 116.7 . .
C13 C14 H14 116.7 . .
O2 C15 C14 124.4(4) . .
O2 C15 C19 114.0(4) . .
C14 C15 C19 121.6(4) . .
C8 C16 H16A 109.5 . .
C8 C16 H16B 109.5 . .
H16A C16 H16B 109.5 . .
C8 C16 H16C 109.5 . .
H16A C16 H16C 109.5 . .
H16B C16 H16C 109.5 . .
C10 C17 H17A 109.5 . .
C10 C17 H17B 109.5 . .
H17A C17 H17B 109.5 . .
C10 C17 H17C 109.5 . .
H17A C17 H17C 109.5 . .
H17B C17 H17C 109.5 . .
C13 C18 H18A 109.5 . .
C13 C18 H18B 109.5 . .
H18A C18 H18B 109.5 . .
C13 C18 H18C 109.5 . .
H18A C18 H18C 109.5 . .
H18B C18 H18C 109.5 . .
C15 C19 H19A 109.5 . .
C15 C19 H19B 109.5 . .
H19A C19 H19B 109.5 . .
C15 C19 H19C 109.5 . .
H19A C19 H19C 109.5 . .
H19B C19 H19C 109.5 . .
N7 C20 C21 177.8(8) . .
C20 C21 H21A 109.5 . .
C20 C21 H21B 109.5 . .
H21A C21 H21B 109.5 . .
C20 C21 H21C 109.5 . .
H21A C21 H21C 109.5 . .
H21B C21 H21C 109.5 . .

loop_
_geom_bond_atom_site_label_1
_geom_bond_atom_site_label_2
_geom_bond_distance
_geom_bond_site_symmetry_2
Nb1 C1 2.273(4) .
Nb1 Cl6 2.4571(10) .
Nb1 Cl2 2.4589(10) .
Nb1 Cl1 2.4668(10) .
Nb1 Cl5 2.4739(10) .
Nb1 Nb3 2.9246(5) 3_565
Nb1 Nb2 2.9294(5) 3_565
Nb1 Nb3 2.9318(5) .
Nb1 Nb2 2.9331(5) .
Nb2 C2 2.289(4) .
Nb2 Cl1 2.4669(11) 3_565
Nb2 Cl5 2.4715(10) .
Nb2 Cl4 2.4721(10) .
Nb2 Cl3 2.4730(10) .
Nb2 Nb3 2.9237(5) 3_565
Nb2 Nb3 2.9268(5) .
Nb2 Nb1 2.9294(5) 3_565
Nb3 C3 2.273(4) .
Nb3 Cl6 2.4609(10) .
Nb3 Cl2 2.4650(10) 3_565
Nb3 Cl3 2.4659(10) .
Nb3 Cl4 2.4720(10) 3_565
Nb3 Nb2 2.9238(5) 3_565
Nb3 Nb1 2.9246(5) 3_565
Cl1 Nb2 2.4670(11) 3_565
Cl2 Nb3 2.4650(10) 3_565
Cl4 Nb3 2.4720(10) 3_565
N1 C1 1.144(5) .
N2 C2 1.148(5) .
N3 C3 1.147(5) .
N3 Mn1 2.263(4) .
N4 C6 1.427(7) .
N4 C5 1.485(6) .
N4 C7 1.492(6) .
N4 C4 1.506(6) .
C4 H4A 0.9800 .
C4 H4B 0.9800 .
C4 H4C 0.9800 .
C5 H5A 0.9800 .
C5 H5B 0.9800 .
C5 H5C 0.9800 .
C6 H6A 0.9800 .
C6 H6B 0.9800 .
C6 H6C 0.9800 .
C7 H7A 0.9800 .
C7 H7B 0.9800 .
C7 H7C 0.9800 .
Mn1 O1 1.901(3) .
Mn1 O2 1.908(3) .
Mn1 N6 1.969(4) .
Mn1 N5 1.971(3) .
Mn1 O3 2.265(3) .
O1 C8 1.282(5) .
O2 C15 1.293(5) .
O3 H3O1 0.85(6) .
O3 H3O2 0.76(6) .
N5 C10 1.309(5) .
N5 C11 1.457(5) .
N6 C13 1.314(6) .
N6 C12 1.458(6) .
C8 C9 1.368(6) .
C8 C16 1.495(6) .
C9 C10 1.410(6) .
C9 H9 0.9500 .
C10 C17 1.502(6) .
C11 C12 1.378(7) .
C11 H11A 0.9900 .
C11 H11B 0.9900 .
C12 H12A 0.9900 .
C12 H12B 0.9900 .
C13 C14 1.400(7) .
C13 C18 1.516(6) .
C14 C15 1.374(7) .
C14 H14 0.9500 .
C15 C19 1.496(6) .
C16 H16A 0.9800 .
C16 H16B 0.9800 .
C16 H16C 0.9800 .
C17 H17A 0.9800 .
C17 H17B 0.9800 .
C17 H17C 0.9800 .
C18 H18A 0.9800 .
C18 H18B 0.9800 .
C18 H18C 0.9800 .
C19 H19A 0.9800 .
C19 H19B 0.9800 .
C19 H19C 0.9800 .
N7 C20 1.113(7) .
C20 C21 1.441(9) .
C21 H21A 0.9800 .
C21 H21B 0.9800 .
C21 H21C 0.9800 .

loop_
_geom_hbond_atom_site_label_D
_geom_hbond_atom_site_label_H
_geom_hbond_atom_site_label_A
_geom_hbond_distance_DH
_geom_hbond_distance_HA
_geom_hbond_distance_DA
_geom_hbond_angle_DHA
_geom_hbond_site_symmetry_A
O3 H3O1 N2 0.85(6) 1.95(6) 2.786(5) 172(5) 1_455
O3 H3O2 N1 0.76(6) 2.30(7) 3.052(6) 169(7) 2_445

loop_
_geom_torsion_atom_site_label_1
_geom_torsion_atom_site_label_2
_geom_torsion_atom_site_label_3
_geom_torsion_atom_site_label_4
_geom_torsion
_geom_torsion_site_symmetry_1
_geom_torsion_site_symmetry_4
C1 Nb1 Nb2 C2 1.1(2) . .
Cl6 Nb1 Nb2 C2 -83.31(15) . .
Cl2 Nb1 Nb2 C2 84.48(15) . .
Cl1 Nb1 Nb2 C2 -178.82(16) . .
Cl5 Nb1 Nb2 C2 0.82(15) . .
Nb3 Nb1 Nb2 C2 125.68(15) 3_565 .
Nb2 Nb1 Nb2 C2 -179.56(15) 3_565 .
Nb3 Nb1 Nb2 C2 -124.98(15) . .
C1 Nb1 Nb2 Cl1 -178.57(15) . 3_565
Cl6 Nb1 Nb2 Cl1 96.98(5) . 3_565
Cl2 Nb1 Nb2 Cl1 -95.23(5) . 3_565
Cl1 Nb1 Nb2 Cl1 1.47(9) . 3_565
Cl5 Nb1 Nb2 Cl1 -178.89(6) . 3_565
Nb3 Nb1 Nb2 Cl1 -54.03(5) 3_565 3_565
Nb2 Nb1 Nb2 Cl1 0.74(5) 3_565 3_565
Nb3 Nb1 Nb2 Cl1 55.31(5) . 3_565
C1 Nb1 Nb2 Cl5 0.32(14) . .
Cl6 Nb1 Nb2 Cl5 -84.13(4) . .
Cl2 Nb1 Nb2 Cl5 83.66(4) . .
Cl1 Nb1 Nb2 Cl5 -179.65(6) . .
Nb3 Nb1 Nb2 Cl5 124.86(3) 3_565 .
Nb2 Nb1 Nb2 Cl5 179.62(3) 3_565 .
Nb3 Nb1 Nb2 Cl5 -125.80(3) . .
C1 Nb1 Nb2 Cl4 -83.13(14) . .
Cl6 Nb1 Nb2 Cl4 -167.59(3) . .
Cl2 Nb1 Nb2 Cl4 0.21(3) . .
Cl1 Nb1 Nb2 Cl4 96.90(5) . .
Cl5 Nb1 Nb2 Cl4 -83.46(4) . .
Nb3 Nb1 Nb2 Cl4 41.40(3) 3_565 .
Nb2 Nb1 Nb2 Cl4 96.17(3) 3_565 .
Nb3 Nb1 Nb2 Cl4 150.74(3) . .
C1 Nb1 Nb2 Cl3 84.57(14) . .
Cl6 Nb1 Nb2 Cl3 0.11(3) . .
Cl2 Nb1 Nb2 Cl3 167.91(3) . .
Cl1 Nb1 Nb2 Cl3 -95.40(5) . .
Cl5 Nb1 Nb2 Cl3 84.24(4) . .
Nb3 Nb1 Nb2 Cl3 -150.90(3) 3_565 .
Nb2 Nb1 Nb2 Cl3 -96.13(3) 3_565 .
Nb3 Nb1 Nb2 Cl3 -41.56(2) . .
C1 Nb1 Nb2 Nb3 -124.53(14) . 3_565
Cl6 Nb1 Nb2 Nb3 151.01(3) . 3_565
Cl2 Nb1 Nb2 Nb3 -41.19(2) . 3_565
Cl1 Nb1 Nb2 Nb3 55.50(5) . 3_565
Cl5 Nb1 Nb2 Nb3 -124.86(3) . 3_565
Nb2 Nb1 Nb2 Nb3 54.766(11) 3_565 3_565
Nb3 Nb1 Nb2 Nb3 109.341(12) . 3_565
C1 Nb1 Nb2 Nb3 126.12(14) . .
Cl6 Nb1 Nb2 Nb3 41.67(3) . .
Cl2 Nb1 Nb2 Nb3 -150.54(3) . .
Cl1 Nb1 Nb2 Nb3 -53.84(5) . .
Cl5 Nb1 Nb2 Nb3 125.80(3) . .
Nb3 Nb1 Nb2 Nb3 -109.341(12) 3_565 .
Nb2 Nb1 Nb2 Nb3 -54.575(11) 3_565 .
C1 Nb1 Nb2 Nb1 -179.30(14) . 3_565
Cl6 Nb1 Nb2 Nb1 96.24(3) . 3_565
Cl2 Nb1 Nb2 Nb1 -95.96(3) . 3_565
Cl1 Nb1 Nb2 Nb1 0.73(5) . 3_565
Cl5 Nb1 Nb2 Nb1 -179.62(3) . 3_565
Nb3 Nb1 Nb2 Nb1 -54.766(11) 3_565 3_565
Nb2 Nb1 Nb2 Nb1 0.0 3_565 3_565
Nb3 Nb1 Nb2 Nb1 54.575(11) . 3_565
C2 Nb2 Nb3 C3 -2.8(2) . .
Cl1 Nb2 Nb3 C3 81.49(15) 3_565 .
Cl5 Nb2 Nb3 C3 -86.73(15) . .
Cl4 Nb2 Nb3 C3 177.14(15) . .
Cl3 Nb2 Nb3 C3 -2.97(15) . .
Nb3 Nb2 Nb3 C3 177.43(15) 3_565 .
Nb1 Nb2 Nb3 C3 122.49(15) 3_565 .
Nb1 Nb2 Nb3 C3 -127.84(15) . .
C2 Nb2 Nb3 Cl6 83.44(15) . .
Cl1 Nb2 Nb3 Cl6 167.74(4) 3_565 .
Cl5 Nb2 Nb3 Cl6 -0.48(4) . .
Cl4 Nb2 Nb3 Cl6 -96.61(5) . .
Cl3 Nb2 Nb3 Cl6 83.27(4) . .
Nb3 Nb2 Nb3 Cl6 -96.32(3) 3_565 .
Nb1 Nb2 Nb3 Cl6 -151.26(3) 3_565 .
Nb1 Nb2 Nb3 Cl6 -41.59(3) . .
C2 Nb2 Nb3 Cl2 -83.85(15) . 3_565
Cl1 Nb2 Nb3 Cl2 0.45(3) 3_565 3_565
Cl5 Nb2 Nb3 Cl2 -167.78(3) . 3_565
Cl4 Nb2 Nb3 Cl2 96.09(5) . 3_565
Cl3 Nb2 Nb3 Cl2 -84.02(4) . 3_565
Nb3 Nb2 Nb3 Cl2 96.38(3) 3_565 3_565
Nb1 Nb2 Nb3 Cl2 41.45(3) 3_565 3_565
Nb1 Nb2 Nb3 Cl2 151.11(3) . 3_565
C2 Nb2 Nb3 Cl3 0.17(15) . .
Cl1 Nb2 Nb3 Cl3 84.47(4) 3_565 .
Cl5 Nb2 Nb3 Cl3 -83.76(4) . .
Cl4 Nb2 Nb3 Cl3 -179.89(6) . .
Nb3 Nb2 Nb3 Cl3 -179.60(3) 3_565 .
Nb1 Nb2 Nb3 Cl3 125.47(3) 3_565 .
Nb1 Nb2 Nb3 Cl3 -124.87(3) . .
C2 Nb2 Nb3 Cl4 179.48(15) . 3_565
Cl1 Nb2 Nb3 Cl4 -96.22(5) 3_565 3_565
Cl5 Nb2 Nb3 Cl4 95.55(5) . 3_565
Cl4 Nb2 Nb3 Cl4 -0.58(9) . 3_565
Cl3 Nb2 Nb3 Cl4 179.31(6) . 3_565
Nb3 Nb2 Nb3 Cl4 -0.29(5) 3_565 3_565
Nb1 Nb2 Nb3 Cl4 -55.22(5) 3_565 3_565
Nb1 Nb2 Nb3 Cl4 54.44(5) . 3_565
C2 Nb2 Nb3 Nb2 179.77(15) . 3_565
Cl1 Nb2 Nb3 Nb2 -95.93(3) 3_565 3_565
Cl5 Nb2 Nb3 Nb2 95.84(3) . 3_565
Cl4 Nb2 Nb3 Nb2 -0.29(5) . 3_565
Cl3 Nb2 Nb3 Nb2 179.60(3) . 3_565
Nb3 Nb2 Nb3 Nb2 0.0 3_565 3_565
Nb1 Nb2 Nb3 Nb2 -54.933(12) 3_565 3_565
Nb1 Nb2 Nb3 Nb2 54.731(11) . 3_565
C2 Nb2 Nb3 Nb1 -125.30(15) . 3_565
Cl1 Nb2 Nb3 Nb1 -41.00(3) 3_565 3_565
Cl5 Nb2 Nb3 Nb1 150.77(3) . 3_565
Cl4 Nb2 Nb3 Nb1 54.65(5) . 3_565
Cl3 Nb2 Nb3 Nb1 -125.47(3) . 3_565
Nb3 Nb2 Nb3 Nb1 54.934(12) 3_565 3_565
Nb1 Nb2 Nb3 Nb1 109.664(13) . 3_565
C2 Nb2 Nb3 Nb1 125.04(15) . .
Cl1 Nb2 Nb3 Nb1 -150.67(3) 3_565 .
Cl5 Nb2 Nb3 Nb1 41.11(3) . .
Cl4 Nb2 Nb3 Nb1 -55.02(5) . .
Cl3 Nb2 Nb3 Nb1 124.87(3) . .
Nb3 Nb2 Nb3 Nb1 -54.730(11) 3_565 .
Nb1 Nb2 Nb3 Nb1 -109.664(13) 3_565 .
C1 Nb1 Nb3 C3 0.6(2) . .
Cl6 Nb1 Nb3 C3 1.15(16) . .
Cl2 Nb1 Nb3 C3 -179.15(16) . .
Cl1 Nb1 Nb3 C3 -83.18(16) . .
Cl5 Nb1 Nb3 C3 84.66(16) . .
Nb3 Nb1 Nb3 C3 -179.59(15) 3_565 .
Nb2 Nb1 Nb3 C3 -124.76(15) 3_565 .
Nb2 Nb1 Nb3 C3 125.70(15) . .
C1 Nb1 Nb3 Cl6 -0.51(15) . .
Cl2 Nb1 Nb3 Cl6 179.69(6) . .
Cl1 Nb1 Nb3 Cl6 -84.34(4) . .
Cl5 Nb1 Nb3 Cl6 83.51(4) . .
Nb3 Nb1 Nb3 Cl6 179.26(3) 3_565 .
Nb2 Nb1 Nb3 Cl6 -125.91(3) 3_565 .
Nb2 Nb1 Nb3 Cl6 124.55(3) . .
C1 Nb1 Nb3 Cl2 -179.34(15) . 3_565
Cl6 Nb1 Nb3 Cl2 -178.82(6) . 3_565
Cl2 Nb1 Nb3 Cl2 0.87(9) . 3_565
Cl1 Nb1 Nb3 Cl2 96.84(5) . 3_565
Cl5 Nb1 Nb3 Cl2 -95.31(5) . 3_565
Nb3 Nb1 Nb3 Cl2 0.44(5) 3_565 3_565
Nb2 Nb1 Nb3 Cl2 55.27(5) 3_565 3_565
Nb2 Nb1 Nb3 Cl2 -54.27(5) . 3_565
C1 Nb1 Nb3 Cl3 -83.35(15) . .
Cl6 Nb1 Nb3 Cl3 -82.83(4) . .
Cl2 Nb1 Nb3 Cl3 96.86(5) . .
Cl1 Nb1 Nb3 Cl3 -167.17(4) . .
Cl5 Nb1 Nb3 Cl3 0.68(4) . .
Nb3 Nb1 Nb3 Cl3 96.43(3) 3_565 .
Nb2 Nb1 Nb3 Cl3 151.26(3) 3_565 .
Nb2 Nb1 Nb3 Cl3 41.72(3) . .
C1 Nb1 Nb3 Cl4 83.77(15) . 3_565
Cl6 Nb1 Nb3 Cl4 84.29(4) . 3_565
Cl2 Nb1 Nb3 Cl4 -96.02(5) . 3_565
Cl1 Nb1 Nb3 Cl4 -0.05(4) . 3_565
Cl5 Nb1 Nb3 Cl4 167.80(3) . 3_565
Nb3 Nb1 Nb3 Cl4 -96.45(3) 3_565 3_565
Nb2 Nb1 Nb3 Cl4 -41.62(3) 3_565 3_565
Nb2 Nb1 Nb3 Cl4 -151.16(3) . 3_565
C1 Nb1 Nb3 Nb2 125.39(15) . 3_565
Cl6 Nb1 Nb3 Nb2 125.91(3) . 3_565
Cl2 Nb1 Nb3 Nb2 -54.40(5) . 3_565
Cl1 Nb1 Nb3 Nb2 41.57(3) . 3_565
Cl5 Nb1 Nb3 Nb2 -150.58(3) . 3_565
Nb3 Nb1 Nb3 Nb2 -54.833(11) 3_565 3_565
Nb2 Nb1 Nb3 Nb2 -109.539(13) . 3_565
C1 Nb1 Nb3 Nb1 -179.77(15) . 3_565
Cl6 Nb1 Nb3 Nb1 -179.26(3) . 3_565
Cl2 Nb1 Nb3 Nb1 0.43(4) . 3_565
Cl1 Nb1 Nb3 Nb1 96.40(3) . 3_565
Cl5 Nb1 Nb3 Nb1 -95.75(3) . 3_565
Nb3 Nb1 Nb3 Nb1 -0.001(1) 3_565 3_565
Nb2 Nb1 Nb3 Nb1 54.832(11) 3_565 3_565
Nb2 Nb1 Nb3 Nb1 -54.708(11) . 3_565
C1 Nb1 Nb3 Nb2 -125.07(15) . .
Cl6 Nb1 Nb3 Nb2 -124.55(3) . .
Cl2 Nb1 Nb3 Nb2 55.14(5) . .
Cl1 Nb1 Nb3 Nb2 151.11(3) . .
Cl5 Nb1 Nb3 Nb2 -41.04(3) . .
Nb3 Nb1 Nb3 Nb2 54.706(11) 3_565 .
Nb2 Nb1 Nb3 Nb2 109.539(12) 3_565 .
C1 Nb1 Cl1 Nb2 179.11(10) . 3_565
Cl6 Nb1 Cl1 Nb2 -98.59(3) . 3_565
Cl2 Nb1 Cl1 Nb2 98.16(3) . 3_565
Cl5 Nb1 Cl1 Nb2 -179.93(11) . 3_565
Nb3 Nb1 Cl1 Nb2 44.92(2) 3_565 3_565
Nb3 Nb1 Cl1 Nb2 -45.48(2) . 3_565
Nb2 Nb1 Cl1 Nb2 -0.91(6) . 3_565
C1 Nb1 Cl2 Nb3 179.61(11) . 3_565
Cl6 Nb1 Cl2 Nb3 178.61(12) . 3_565
Cl1 Nb1 Cl2 Nb3 -98.73(3) . 3_565
Cl5 Nb1 Cl2 Nb3 98.15(3) . 3_565
Nb2 Nb1 Cl2 Nb3 -45.52(2) 3_565 3_565
Nb3 Nb1 Cl2 Nb3 -0.54(6) . 3_565
Nb2 Nb1 Cl2 Nb3 45.02(2) . 3_565
C3 Nb3 Cl3 Nb2 177.88(11) . .
Cl6 Nb3 Cl3 Nb2 -98.45(3) . .
Cl2 Nb3 Cl3 Nb2 98.27(3) 3_565 .
Cl4 Nb3 Cl3 Nb2 -178.66(11) 3_565 .
Nb2 Nb3 Cl3 Nb2 -0.68(6) 3_565 .
Nb1 Nb3 Cl3 Nb2 45.26(2) 3_565 .
Nb1 Nb3 Cl3 Nb2 -45.65(2) . .
C2 Nb2 Cl3 Nb3 -179.88(11) . .
Cl1 Nb2 Cl3 Nb3 -98.38(3) 3_565 .
Cl5 Nb2 Cl3 Nb3 98.89(3) . .
Cl4 Nb2 Cl3 Nb3 179.77(12) . .
Nb3 Nb2 Cl3 Nb3 0.67(6) 3_565 .
Nb1 Nb2 Cl3 Nb3 -45.14(2) 3_565 .
Nb1 Nb2 Cl3 Nb3 45.61(2) . .
C2 Nb2 Cl4 Nb3 -179.68(11) . 3_565
Cl1 Nb2 Cl4 Nb3 98.65(3) 3_565 3_565
Cl5 Nb2 Cl4 Nb3 -98.39(3) . 3_565
Cl3 Nb2 Cl4 Nb3 -179.34(12) . 3_565
Nb3 Nb2 Cl4 Nb3 0.36(6) . 3_565
Nb1 Nb2 Cl4 Nb3 45.58(2) 3_565 3_565
Nb1 Nb2 Cl4 Nb3 -45.20(2) . 3_565
C2 Nb2 Cl5 Nb1 -179.41(11) . .
Cl1 Nb2 Cl5 Nb1 177.79(11) 3_565 .
Cl4 Nb2 Cl5 Nb1 98.85(3) . .
Cl3 Nb2 Cl5 Nb1 -98.11(3) . .
Nb3 Nb2 Cl5 Nb1 45.54(2) 3_565 .
Nb3 Nb2 Cl5 Nb1 -45.01(2) . .
Nb1 Nb2 Cl5 Nb1 0.64(6) 3_565 .
C1 Nb1 Cl5 Nb2 -179.77(10) . .
Cl6 Nb1 Cl5 Nb2 97.89(3) . .
Cl2 Nb1 Cl5 Nb2 -98.77(3) . .
Cl1 Nb1 Cl5 Nb2 179.28(12) . .
Nb3 Nb1 Cl5 Nb2 -45.51(2) 3_565 .
Nb2 Nb1 Cl5 Nb2 -0.63(6) 3_565 .
Nb3 Nb1 Cl5 Nb2 44.89(2) . .
C1 Nb1 Cl6 Nb3 179.64(11) . .
Cl2 Nb1 Cl6 Nb3 -179.37(12) . .
Cl1 Nb1 Cl6 Nb3 97.96(3) . .
Cl5 Nb1 Cl6 Nb3 -98.90(3) . .
Nb3 Nb1 Cl6 Nb3 -1.24(6) 3_565 .
Nb2 Nb1 Cl6 Nb3 44.79(2) 3_565 .
Nb2 Nb1 Cl6 Nb3 -45.69(2) . .
C3 Nb3 Cl6 Nb1 -179.21(11) . .
Cl2 Nb3 Cl6 Nb1 177.63(11) 3_565 .
Cl3 Nb3 Cl6 Nb1 99.11(3) . .
Cl4 Nb3 Cl6 Nb1 -98.27(3) 3_565 .
Nb2 Nb3 Cl6 Nb1 -44.91(2) 3_565 .
Nb1 Nb3 Cl6 Nb1 1.25(6) 3_565 .
Nb2 Nb3 Cl6 Nb1 45.83(2) . .
Cl6 Nb1 C1 N1 82(9) . .
Cl2 Nb1 C1 N1 -97(9) . .
Cl1 Nb1 C1 N1 172(9) . .
Cl5 Nb1 C1 N1 -7(9) . .
Nb3 Nb1 C1 N1 -97(9) 3_565 .
Nb2 Nb1 C1 N1 173(9) 3_565 .
Nb3 Nb1 C1 N1 83(9) . .
Nb2 Nb1 C1 N1 -8(9) . .
Cl1 Nb2 C2 N2 -154(23) 3_565 .
Cl5 Nb2 C2 N2 27(23) . .
Cl4 Nb2 C2 N2 117(23) . .
Cl3 Nb2 C2 N2 -63(23) . .
Nb3 Nb2 C2 N2 117(23) 3_565 .
Nb3 Nb2 C2 N2 -63(23) . .
Nb1 Nb2 C2 N2 -153(22) 3_565 .
Nb1 Nb2 C2 N2 27(23) . .
Mn1 N3 C3 Nb3 1(6) . .
Cl6 Nb3 C3 N3 164(5) . .
Cl2 Nb3 C3 N3 -17(5) 3_565 .
Cl3 Nb3 C3 N3 -107(5) . .
Cl4 Nb3 C3 N3 74(5) 3_565 .
Nb2 Nb3 C3 N3 71(5) 3_565 .
Nb1 Nb3 C3 N3 -17(5) 3_565 .
Nb2 Nb3 C3 N3 -105(5) . .
Nb1 Nb3 C3 N3 163(5) . .
C3 N3 Mn1 O1 60.0(9) . .
C3 N3 Mn1 O2 152.3(9) . .
C3 N3 Mn1 N6 -115.5(10) . .
C3 N3 Mn1 N5 -31.9(9) . .
C3 N3 Mn1 O3 59(3) . .
O2 Mn1 O1 C8 -179.9(3) . .
N6 Mn1 O1 C8 5.7(19) . .
N5 Mn1 O1 C8 1.0(4) . .
N3 Mn1 O1 C8 -86.3(3) . .
O3 Mn1 O1 C8 93.7(4) . .
O1 Mn1 O2 C15 178.3(3) . .
N6 Mn1 O2 C15 -2.1(3) . .
N5 Mn1 O2 C15 -14(2) . .
N3 Mn1 O2 C15 88.7(3) . .
O3 Mn1 O2 C15 -94.2(3) . .
O1 Mn1 N5 C10 -5.2(4) . .
O2 Mn1 N5 C10 -172.5(16) . .
N6 Mn1 N5 C10 175.1(4) . .
N3 Mn1 N5 C10 84.1(4) . .
O3 Mn1 N5 C10 -92.9(4) . .
O1 Mn1 N5 C11 -172.4(4) . .
O2 Mn1 N5 C11 20(2) . .
N6 Mn1 N5 C11 8.0(4) . .
N3 Mn1 N5 C11 -83.1(4) . .
O3 Mn1 N5 C11 99.9(4) . .
O1 Mn1 N6 C13 179(100) . .
O2 Mn1 N6 C13 4.9(4) . .
N5 Mn1 N6 C13 -176.0(4) . .
N3 Mn1 N6 C13 -88.8(4) . .
O3 Mn1 N6 C13 91.5(4) . .
O1 Mn1 N6 C12 0.3(19) . .
O2 Mn1 N6 C12 -174.1(4) . .
N5 Mn1 N6 C12 5.0(4) . .
N3 Mn1 N6 C12 92.2(4) . .
O3 Mn1 N6 C12 -87.6(4) . .
Mn1 O1 C8 C9 1.8(6) . .
Mn1 O1 C8 C16 -177.3(3) . .
O1 C8 C9 C10 -1.6(8) . .
C16 C8 C9 C10 177.4(5) . .
C11 N5 C10 C9 172.9(5) . .
Mn1 N5 C10 C9 6.7(6) . .
C11 N5 C10 C17 -5.0(7) . .
Mn1 N5 C10 C17 -171.2(4) . .
C8 C9 C10 N5 -3.0(8) . .
C8 C9 C10 C17 175.0(5) . .
C10 N5 C11 C12 171.6(6) . .
Mn1 N5 C11 C12 -20.4(7) . .
N5 C11 C12 N6 25.1(9) . .
C13 N6 C12 C11 162.9(6) . .
Mn1 N6 C12 C11 -18.1(8) . .
C12 N6 C13 C14 173.9(5) . .
Mn1 N6 C13 C14 -5.0(6) . .
C12 N6 C13 C18 -4.4(7) . .
Mn1 N6 C13 C18 176.7(3) . .
N6 C13 C14 C15 1.0(8) . .
C18 C13 C14 C15 179.3(5) . .
Mn1 O2 C15 C14 -0.7(6) . .
Mn1 O2 C15 C19 178.2(3) . .
C13 C14 C15 O2 2.1(8) . .
C13 C14 C15 C19 -176.7(5) . .
